data_2005074
loop_
_publ_author_name
'Padiyar, G. S.'
'Seshadri, T. P.'

_publ_contact_author
;
      Sreekanta Padiyar G.
      Research Scholar
      Department of Physics
      Indian Institute of Science
      Bangalore 560 012
      India
;
_publ_section_title
;
 The Linear Tripeptide
 <small>L</small>-Alanylglycyl-<small>L</small>-alanine
;
_journal_issue 7
_journal_name_full 'Acta Crystallographica Section C'
_journal_page_first 1693
_journal_page_last 1695
_journal_paper_doi 10.1107/S0108270196001138
_journal_volume 52
_journal_year 1996
_chemical_formula_structural 'C8 H15 N3 O4'
_chemical_formula_sum 'C8 H15 N3 O4'
_chemical_formula_weight 217.23
_chemical_name_systematic
;
L-alanyl-glycyl-L-alanine
;
_space_group_IT_number 19
_symmetry_cell_setting orthorhombic
_symmetry_space_group_name_Hall 'P 2ac 2ab'
_symmetry_space_group_name_H-M 'P 21 21 21'
_cell_angle_alpha 90.000(11)
_cell_angle_beta 90.000(11)
_cell_angle_gamma 90.000(11)
_cell_formula_units_Z 4
_cell_length_a 4.747(7)
_cell_length_b 14.399(2)
_cell_length_c 15.191(2)
_cell_measurement_reflns_used 24
_cell_measurement_temperature 293(2)
_cell_measurement_theta_max 8
_cell_measurement_theta_min 12
_cell_volume 1038.3(15)
_computing_cell_refinement SDP
_computing_data_collection 'SDP (Enraf-Nonius, 1985)'
_computing_data_reduction 'local program'
_computing_molecular_graphics 'INSIGHT-II (Biosym Technologies, 1995); Xtal-GX (Hall & du Bonlay, 1995)'
_computing_publication_material 'local program'
_computing_structure_refinement 'SHELXL93 (Sheldrick, 1993)'
_computing_structure_solution 'SHELXS86 (Sheldrick, 1985)'
_diffrn_ambient_temperature 293
_diffrn_measurement_device 'Enraf Nonius CAD4-diffractometer'
_diffrn_measurement_method \w-2\q
_diffrn_radiation_monochromator 'Nickel filtered CuK\a'
_diffrn_radiation_source xray_tube
_diffrn_radiation_type CuK\a
_diffrn_radiation_wavelength 1.54180
_diffrn_reflns_av_R_equivalents 0.0129
_diffrn_reflns_av_sigmaI/netI 0.0159
_diffrn_reflns_limit_h_max 4
_diffrn_reflns_limit_h_min -5
_diffrn_reflns_limit_k_max 17
_diffrn_reflns_limit_k_min -9
_diffrn_reflns_limit_l_max 18
_diffrn_reflns_limit_l_min -9
_diffrn_reflns_number 1226
_diffrn_reflns_theta_max 71.91
_diffrn_reflns_theta_min 4.23
_diffrn_standards_decay_% 'variation 4'
_diffrn_standards_interval_time 33
_diffrn_standards_number 2
_exptl_absorpt_coefficient_mu 0.949
_exptl_absorpt_correction_type none
_exptl_crystal_colour colourless
_exptl_crystal_density_diffrn 1.389
_exptl_crystal_description Parallelopiped
_exptl_crystal_F_000 464
_exptl_crystal_size_max .8
_exptl_crystal_size_mid .12
_exptl_crystal_size_min .08
_refine_diff_density_max .149
_refine_diff_density_min -.134
_refine_ls_abs_structure_details 'Flack (1983)'
_refine_ls_abs_structure_Flack -0.1(3)
_refine_ls_extinction_coef 0.0045(10)
_refine_ls_extinction_method 'SHELXL93 (Sheldrick, 1993)'
_refine_ls_goodness_of_fit_all 1.045
_refine_ls_goodness_of_fit_obs 1.057
_refine_ls_hydrogen_treatment
;
All H-atom coordinates (but not the occupancies or U's) ride
on the coordinates of the parent atom
;
_refine_ls_matrix_type full
_refine_ls_number_parameters 152
_refine_ls_number_reflns 1220
_refine_ls_number_restraints 0
_refine_ls_restrained_S_all 1.045
_refine_ls_restrained_S_obs 1.057
_refine_ls_R_factor_all 0.0305
_refine_ls_R_factor_obs 0.0279
_refine_ls_shift/esd_max 0.009
_refine_ls_shift/esd_mean 0.002
_refine_ls_structure_factor_coef Fsqd
_refine_ls_weighting_details 'w = 1/[\s^2^(Fo^2^)+(0.0510P)^2^+0.1903P] where P=(Fo^2^+2Fc^2^)/3'
_refine_ls_weighting_scheme calc
_refine_ls_wR_factor_all 0.0800
_refine_ls_wR_factor_obs 0.0780
_reflns_number_observed 1141
_reflns_number_total 1220
_reflns_observed_criterion >2sigma(I)
_cod_data_source_file ab1324.cif
_cod_data_source_block AGA
_cod_depositor_comments
;
The following automatic conversions were performed:
'_symmetry_cell_setting' value 'Orthorhombic' changed to 'orthorhombic'
according to '/home/saulius/struct/CIF-dictionaries/cif_core.dic'
dictionary named 'cif_core.dic' version 2.4.1 from 2010-06-29.

Automatic conversion script
Id: cif_fix_enum 1527 2010-12-29 10:47:43Z saulius 

The following automatic conversions were performed:

'_symmetry_cell_setting' value 'Orthorhombic' changed to
'orthorhombic' according to
/home/saulius/struct/CIF-dictionaries/cif_core.dic dictionary named
'cif_core.dic' version 2.4.1 from 2010-06-29.

'_geom_bond_publ_flag'
value 'Yes' changed to 'yes' according to
/home/saulius/struct/CIF-dictionaries/cif_core.dic dictionary named
'cif_core.dic' version 2.4.1 from 2010-06-29 (14
times).

'_geom_bond_publ_flag' value 'No' changed to 'no' according
to /home/saulius/struct/CIF-dictionaries/cif_core.dic dictionary
named 'cif_core.dic' version 2.4.1 from 2010-06-29 (15
times).

'_geom_angle_publ_flag' value 'No' changed to 'no' according
to /home/saulius/struct/CIF-dictionaries/cif_core.dic dictionary
named 'cif_core.dic' version 2.4.1 from 2010-06-29 (33
times).

'_geom_angle_publ_flag' value 'Yes' changed to 'yes'
according to /home/saulius/struct/CIF-dictionaries/cif_core.dic
dictionary named 'cif_core.dic' version 2.4.1 from 2010-06-29 (18
times).

Automatic conversion script
Id: cif_fix_values 1715 2011-07-08 13:25:40Z adriana 

The following automatic conversions were performed:

'_refine_ls_weighting_scheme' value 'calc w =
1/[\s^2^(Fo^2^)+(0.0510P)^2^+0.1903P] where P=(Fo^2^+2Fc^2^)/3' was
changed to 'calc'. New tag '_refine_ls_weighting_details' was
created. The value of the new tag was set to 'w =
1/[\s^2^(Fo^2^)+(0.0510P)^2^+0.1903P] where P=(Fo^2^+2Fc^2^)/3'.

Automatic conversion script
Id: cif_fix_values 3143 2015-03-26 13:38:13Z robertas 
;
_cod_original_cell_volume 1038.5(15)
_cod_database_code 2005074

loop_
_symmetry_equiv_pos_as_xyz
'x, y, z'
'-x, y+1/2, -z+1/2'
'x+1/2, -y+1/2, -z'
'-x+1/2, -y, z+1/2'

loop_
_atom_site_aniso_label
_atom_site_aniso_U_11
_atom_site_aniso_U_22
_atom_site_aniso_U_33
_atom_site_aniso_U_12
_atom_site_aniso_U_13
_atom_site_aniso_U_23
N1 0.0338(9) 0.0335(8) 0.0272(7) 0.0014(7) 0.0051(7) 0.0045(6)
C1A 0.0263(9) 0.0286(8) 0.0246(8) 0.0029(7) 0.0028(8) 0.0006(6)
C1B 0.099(3) 0.0297(9) 0.0365(11) 0.0026(14) 0.0199(14) -0.0041(8)
C1' 0.0180(8) 0.0209(7) 0.0258(8) -0.0021(6) 0.0000(7) -0.0035(6)
O1' 0.0273(7) 0.0362(6) 0.0327(6) 0.0113(6) 0.0023(6) 0.0034(6)
N2 0.0268(8) 0.0290(7) 0.0242(7) 0.0090(7) 0.0015(6) -0.0011(6)
C2A 0.0286(9) 0.0245(8) 0.0240(7) -0.0033(8) 0.0027(8) -0.0016(6)
C2' 0.0199(8) 0.0252(8) 0.0271(8) -0.0011(7) 0.0009(7) -0.0008(6)
O2' 0.0164(6) 0.0517(8) 0.0551(9) -0.0012(6) 0.0040(6) -0.0190(8)
N3 0.0169(7) 0.0247(6) 0.0300(7) -0.0022(6) 0.0014(6) -0.0037(6)
C3A 0.0194(8) 0.0273(8) 0.0252(7) 0.0017(7) -0.0026(7) -0.0037(6)
C3B 0.0323(11) 0.0611(13) 0.0369(10) 0.0013(12) 0.0060(9) -0.0180(10)
C3' 0.0243(9) 0.0260(8) 0.0427(10) -0.0017(8) -0.0105(8) 0.0015(7)
O3' 0.0387(8) 0.0409(7) 0.0388(7) -0.0084(7) -0.0073(7) 0.0113(6)
O3 0.0740(13) 0.0372(8) 0.0809(12) -0.0223(9) -0.0416(11) 0.0011(8)

loop_
_atom_site_label
_atom_site_occupancy
_atom_site_fract_x
_atom_site_fract_y
_atom_site_fract_z
_atom_site_U_iso_or_equiv
_atom_site_thermal_displace_type
_atom_site_calc_flag
_atom_site_refinement_flags
_atom_site_type_symbol
N1 1 1.2272(4) .83935(11) .62268(10) .0315(4) Uani d . N
H1N1 1 1.2110(4) .78057(11) .60531(10) .059(8) Uiso calc R H
H2N1 1 1.1121(4) .84960(11) .66787(10) .053(8) Uiso calc R H
H3N1 1 1.4041(4) .85030(11) .63915(10) .067(9) Uiso calc R H
C1A 1 1.1514(4) .90207(12) .54878(11) .0265(4) Uani d . C
H1A 1 .9541(4) .89048(12) .53329(11) .029(5) Uiso calc R H
C1B 1 1.1777(8) 1.00243(14) .5771(2) .0551(8) Uani d . C
H11B 1 1.0590(8) 1.01336(14) .6272(2) .072(9) Uiso calc R H
H21B 1 1.1208(8) 1.04221(14) .5296(2) .063(9) Uiso calc R H
H31B 1 1.3699(8) 1.01542(14) .5924(2) .085(12) Uiso calc R H
C1' 1 1.3323(4) .87763(11) .46942(10) .0216(3) Uani d . C
O1' 1 1.5264(3) .82158(9) .47548(8) .0321(3) Uani d . O
N2 1 1.2623(3) .92150(10) .39590(9) .0267(3) Uani d . N
HN2 1 1.1270(3) .96118(10) .39720(9) .029(5) Uiso calc R H
C2A 1 1.4061(4) .90477(11) .31382(11) .0257(4) Uani d . C
H12A 1 1.5992(4) .88670(11) .32579(11) .037(6) Uiso calc R H
H22A 1 1.4101(4) .96170(11) .27972(11) .030(5) Uiso calc R H
C2' 1 1.2632(4) .82911(12) .26043(11) .0241(4) Uani d . C
O2' 1 1.0067(3) .81594(11) .26477(11) .0411(4) Uani d . O
N3 1 1.4297(3) .78090(10) .20660(9) .0239(3) Uani d . N
HN3 1 1.6078(3) .79178(10) .20577(9) .054(8) Uiso calc R H
C3A 1 1.3118(4) .70997(12) .14924(11) .0240(4) Uani d . C
H3A 1 1.1450(4) .73688(12) .12108(11) .026(5) Uiso calc R H
C3B 1 1.5176(5) .6855(2) .07654(14) .0434(6) Uani d . C
H13B 1 1.5748(5) .7411(2) .04662(14) .089(11) Uiso calc R H
H23B 1 1.4285(5) .6442(2) .03547(14) .050(7) Uiso calc R H
H33B 1 1.6798(5) .6557(2) .10151(14) .075(10) Uiso calc R H
C3' 1 1.2142(4) .62256(12) .19913(13) .0310(4) Uani d . C
O3' 1 1.2674(3) .61527(10) .28009(9) .0395(4) Uani d . O
O3 1 1.0856(5) .56555(11) .15411(13) .0641(6) Uani d . O

loop_
_atom_type_symbol
_atom_type_description
_atom_type_scat_dispersion_real
_atom_type_scat_dispersion_imag
_atom_type_scat_source
C C .0181 .0091 'International Tables Vol C Tables 4.2.6.8 and 6.1.1.4'
H H .0000 .0000 'International Tables Vol C Tables 4.2.6.8 and 6.1.1.4'
N N .0311 .0180 'International Tables Vol C Tables 4.2.6.8 and 6.1.1.4'
O O .0492 .0322 'International Tables Vol C Tables 4.2.6.8 and 6.1.1.4'
S S .3331 .5567 'International Tables Vol C Tables 4.2.6.8 and 6.1.1.4'

loop_
_geom_angle_atom_site_label_1
_geom_angle_atom_site_label_2
_geom_angle_atom_site_label_3
_geom_angle
_geom_angle_publ_flag
C1A N1 H1N1 109.47(9) no
C1A N1 H2N1 109.47(10) no
H1N1 N1 H2N1 109.5 no
C1A N1 H3N1 109.47(10) no
H1N1 N1 H3N1 109.5 no
H2N1 N1 H3N1 109.5 no
N1 C1A C1B 110.3(2) yes
N1 C1A C1' 108.76(14) yes
C1B C1A C1' 113.6(2) yes
N1 C1A H1A 108.04(11) no
C1B C1A H1A 108.0(2) no
C1' C1A H1A 108.04(11) no
C1A C1B H11B 109.47(12) no
C1A C1B H21B 109.47(12) no
H11B C1B H21B 109.5 no
C1A C1B H31B 109.5(2) no
H11B C1B H31B 109.5 no
H21B C1B H31B 109.5 no
O1' C1' N2 124.3(2) yes
O1' C1' C1A 121.07(15) yes
N2 C1' C1A 114.6(2) yes
C1' N2 C2A 122.0(2) yes
C1' N2 HN2 118.98(10) no
C2A N2 HN2 118.98(10) no
N2 C2A C2' 111.7(2) yes
N2 C2A H12A 109.27(11) no
C2' C2A H12A 109.27(11) no
N2 C2A H22A 109.27(9) no
C2' C2A H22A 109.27(9) no
H12A C2A H22A 107.9 no
O2' C2' N3 122.6(2) yes
O2' C2' C2A 121.5(2) yes
N3 C2' C2A 115.9(2) yes
C2' N3 C3A 120.3(2) yes
C2' N3 HN3 119.83(11) no
C3A N3 HN3 119.83(10) no
N3 C3A C3B 110.6(2) yes
N3 C3A C3' 113.25(14) yes
C3B C3A C3' 111.2(2) yes
N3 C3A H3A 107.15(10) no
C3B C3A H3A 107.15(13) no
C3' C3A H3A 107.15(11) no
C3A C3B H13B 109.47(13) no
C3A C3B H23B 109.47(13) no
H13B C3B H23B 109.5 no
C3A C3B H33B 109.47(13) no
H13B C3B H33B 109.5 no
H23B C3B H33B 109.5 no
O3 C3' O3' 125.9(2) yes
O3 C3' C3A 114.9(2) yes
O3' C3' C3A 119.2(2) yes

loop_
_geom_bond_atom_site_label_1
_geom_bond_atom_site_label_2
_geom_bond_distance
_geom_bond_publ_flag
N1 C1A 1.485(2) yes
C1A C1B 1.513(3) yes
C1A C1' 1.521(2) yes
C1A H1A 0.98 no
C1B H11B 0.96 no
C1B H21B 0.96 no
C1B H31B 0.96 no
C1' O1' 1.229(2) yes
C1' N2 1.325(2) yes
N2 C2A 1.442(2) yes
C2A C2' 1.518(2) yes
C2A H12A 0.97 no
C2A H22A 0.97 no
C2' N3 1.333(2) yes
C2' O2' 1.234(3) yes
N3 C3A 1.455(2) yes
C3A C3B 1.516(3) yes
C3A C3' 1.541(2) yes
C3A H3A 0.98 no
C3B H13B 0.96 no
C3B H23B 0.96 no
C3B H33B 0.96 no
C3' O3 1.231(2) yes
C3' O3' 1.260(2) yes
N1 H1N1 0.89 no
N1 H2N1 0.89 no
N1 H3N1 0.89 no
N2 HN2 0.86 no
N3 HN3 0.86 no

loop_
_geom_torsion_atom_site_label_1
_geom_torsion_atom_site_label_2
_geom_torsion_atom_site_label_3
_geom_torsion_atom_site_label_4
_geom_torsion
N1 C1A C1' O1' -7.6(2)
C1B C1A C1' O1' 115.5(2)
N1 C1A C1' N2 172.6(2)
C1B C1A C1' N2 -64.3(2)
O1' C1' N2 C2A 2.0(3)
C1A C1' N2 C2A -178.21(15)
C1' N2 C2A C2' 91.7(2)
N2 C2A C2' O2' 30.7(3)
N2 C2A C2' N3 -151.9(2)
O2' C2' N3 C3A 0.5(3)
C2A C2' N3 C3A -176.92(14)
C2' N3 C3A C3B 163.1(2)
C2' N3 C3A C3' -71.3(2)
N3 C3A C3' O3 172.4(2)
C3B C3A C3' O3 -62.4(3)
N3 C3A C3' O3' -7.0(3)
C3B C3A C3' O3' 118.3(2)

loop_
_cod_related_entry_id
_cod_related_entry_database
_cod_related_entry_code
1 ChemSpider 5382006
